data_7210365
loop_
_publ_author_name
'Wang, Xiu-Li'
'Sui, Fang-Fang'
'Lin, Hong-Yan'
'Xu, Chuang'
'Liu, Guo-Cheng'
'Zhang, Ju-Wen'
'Tian, Ai-Xiang'

_publ_section_title
;
 Role of aromatic dicarboxylates in the structural diversity of cobalt(ii)
 and copper(ii) coordination polymers containing a flexible
 N,N&#x2032;-di(3-pyridyl)octanediamide ligand
;
_journal_issue 36
_journal_name_full CrystEngComm
_journal_page_first 7274
_journal_paper_doi 10.1039/c3ce40825f
_journal_volume 15
_journal_year 2013
_chemical_formula_moiety 'C26 H34 Cu N4 O10'
_chemical_formula_sum 'C26 H34 Cu N4 O10'
_chemical_formula_weight 626.12
_chemical_name_systematic
; 
 ? 
;
_space_group_IT_number 14
_symmetry_cell_setting monoclinic
_symmetry_space_group_name_Hall '-P 2ybc'
_symmetry_space_group_name_H-M 'P 1 21/c 1'
_atom_sites_solution_hydrogens geom
_atom_sites_solution_primary direct
_atom_sites_solution_secondary difmap
_audit_creation_method SHELXL-97
_cell_angle_alpha 90.00
_cell_angle_beta 102.346(2)
_cell_angle_gamma 90.00
_cell_formula_units_Z 4
_cell_length_a 16.258(2)
_cell_length_b 9.5904(11)
_cell_length_c 18.920(2)
_cell_measurement_temperature 296(2)
_cell_measurement_theta_max 26.00
_cell_measurement_theta_min 2.13
_cell_volume 2881.8(6)
_computing_cell_refinement 'Bruker SAINT'
_computing_data_collection 'Bruker APEX2'
_computing_data_reduction 'Bruker SAINT'
_computing_molecular_graphics 'Bruker SHELXTL'
_computing_publication_material 'Bruker SHELXTL'
_computing_structure_refinement 'SHELXL-97 (Sheldrick, 2008)'
_computing_structure_solution 'SHELXS-97 (Sheldrick, 2008)'
_diffrn_ambient_temperature 296(2)
_diffrn_measured_fraction_theta_full 0.998
_diffrn_measured_fraction_theta_max 0.998
_diffrn_measurement_device_type 'Bruker APEX-II CCD'
_diffrn_measurement_method '\f and \w scans'
_diffrn_radiation_monochromator graphite
_diffrn_radiation_source 'fine-focus sealed tube'
_diffrn_radiation_type MoK\a
_diffrn_radiation_wavelength 0.71073
_diffrn_reflns_av_R_equivalents 0.0501
_diffrn_reflns_av_sigmaI/netI 0.0620
_diffrn_reflns_limit_h_max 19
_diffrn_reflns_limit_h_min -20
_diffrn_reflns_limit_k_max 9
_diffrn_reflns_limit_k_min -11
_diffrn_reflns_limit_l_max 22
_diffrn_reflns_limit_l_min -23
_diffrn_reflns_number 15430
_diffrn_reflns_theta_full 26.00
_diffrn_reflns_theta_max 26.00
_diffrn_reflns_theta_min 2.20
_exptl_absorpt_coefficient_mu 0.819
_exptl_absorpt_correction_T_max 0.921
_exptl_absorpt_correction_T_min 0.863
_exptl_absorpt_correction_type multi-scan
_exptl_absorpt_process_details ' SADABS, Sheldrick, 1996'
_exptl_crystal_colour blue
_exptl_crystal_density_diffrn 1.443
_exptl_crystal_density_method 'not measured'
_exptl_crystal_description block
_exptl_crystal_F_000 1308
_exptl_crystal_size_max 0.30
_exptl_crystal_size_mid 0.15
_exptl_crystal_size_min 0.10
_refine_diff_density_max 0.387
_refine_diff_density_min -0.486
_refine_diff_density_rms 0.075
_refine_ls_extinction_method none
_refine_ls_goodness_of_fit_ref 0.957
_refine_ls_hydrogen_treatment constr
_refine_ls_matrix_type full
_refine_ls_number_parameters 370
_refine_ls_number_reflns 5647
_refine_ls_number_restraints 0
_refine_ls_restrained_S_all 0.957
_refine_ls_R_factor_all 0.0755
_refine_ls_R_factor_gt 0.0441
_refine_ls_shift/su_max 0.001
_refine_ls_shift/su_mean 0.000
_refine_ls_structure_factor_coef Fsqd
_refine_ls_weighting_details 'calc w=1/[\s^2^(Fo^2^)+(0.0494P)^2^+1.3212P] where P=(Fo^2^+2Fc^2^)/3'
_refine_ls_weighting_scheme calc
_refine_ls_wR_factor_gt 0.0959
_refine_ls_wR_factor_ref 0.1126
_reflns_number_gt 3874
_reflns_number_total 5659
_reflns_threshold_expression >2sigma(I)
_cod_data_source_file c3ce40825f.txt
_cod_data_source_block compound5
_cod_depositor_comments
;
The following automatic conversions were performed:

'_symmetry_cell_setting' value 'Monoclinic' changed to 'monoclinic'
according to /home/saulius/struct/CIF-dictionaries/cif_core.dic
dictionary named 'cif_core.dic' version 2.4.2 from 2011-04-26.

Automatic conversion script
Id: cif_fix_values 1891 2012-01-12 08:04:46Z andrius 
;
_cod_original_sg_symbol_H-M 'P 21/c'
_cod_database_code 7210365

loop_
_symmetry_equiv_pos_as_xyz
'x, y, z'
'-x, y+1/2, -z+1/2'
'-x, -y, -z'
'x, -y-1/2, z-1/2'

loop_
_atom_site_label
_atom_site_type_symbol
_atom_site_fract_x
_atom_site_fract_y
_atom_site_fract_z
_atom_site_U_iso_or_equiv
_atom_site_adp_type
_atom_site_occupancy
_atom_site_symmetry_multiplicity
_atom_site_calc_flag
_atom_site_refinement_flags
C1 C 0.0891(2) 0.2677(4) 0.2711(2) 0.0551(11) Uani 1 1 d .
H1 H 0.1166 0.2104 0.3084 0.066 Uiso 1 1 calc R
C2 C 0.0024(3) 0.2669(5) 0.2530(3) 0.0728(15) Uani 1 1 d .
H2 H -0.0279 0.2106 0.2783 0.087 Uiso 1 1 calc R
C3 C -0.0392(2) 0.3490(4) 0.1976(2) 0.0516(10) Uani 1 1 d .
H3 H -0.0977 0.3481 0.1846 0.062 Uiso 1 1 calc R
C4 C 0.00693(19) 0.4333(3) 0.16128(17) 0.0298(7) Uani 1 1 d .
C5 C 0.09383(19) 0.4293(3) 0.18286(17) 0.0300(7) Uani 1 1 d .
H5 H 0.1254 0.4858 0.1587 0.036 Uiso 1 1 calc R
C6 C -0.0032(2) 0.6166(3) 0.06710(18) 0.0307(7) Uani 1 1 d .
C7 C -0.0681(2) 0.6886(3) 0.00980(18) 0.0342(8) Uani 1 1 d .
H7A H -0.1126 0.7239 0.0318 0.041 Uiso 1 1 calc R
H7B H -0.0929 0.6208 -0.0266 0.041 Uiso 1 1 calc R
C8 C -0.0325(2) 0.8088(3) -0.02704(18) 0.0347(8) Uani 1 1 d .
H8A H 0.0196 0.7789 -0.0395 0.042 Uiso 1 1 calc R
H8B H -0.0720 0.8316 -0.0717 0.042 Uiso 1 1 calc R
C9 C -0.0154(2) 0.9395(3) 0.01950(18) 0.0353(8) Uani 1 1 d .
H9A H -0.0668 0.9669 0.0341 0.042 Uiso 1 1 calc R
H9B H 0.0264 0.9184 0.0629 0.042 Uiso 1 1 calc R
C10 C 0.5263(2) -0.4385(3) 0.4926(2) 0.0407(9) Uani 1 1 d .
H10A H 0.5648 -0.4696 0.4631 0.049 Uiso 1 1 calc R
H10B H 0.5597 -0.4049 0.5381 0.049 Uiso 1 1 calc R
C11 C 0.4733(2) -0.3186(3) 0.4541(2) 0.0431(9) Uani 1 1 d .
H11A H 0.4390 -0.3522 0.4089 0.052 Uiso 1 1 calc R
H11B H 0.4357 -0.2856 0.4840 0.052 Uiso 1 1 calc R
C12 C 0.5275(2) -0.1987(3) 0.4386(2) 0.0476(10) Uani 1 1 d .
H12A H 0.5636 -0.2316 0.4074 0.057 Uiso 1 1 calc R
H12B H 0.5634 -0.1683 0.4837 0.057 Uiso 1 1 calc R
C13 C 0.4767(2) -0.0749(4) 0.4028(2) 0.0418(9) Uani 1 1 d .
C14 C 0.4123(2) 0.1939(3) 0.32837(17) 0.0319(7) Uani 1 1 d .
H14 H 0.3715 0.1298 0.3346 0.038 Uiso 1 1 calc R
C15 C 0.49651(19) 0.1609(3) 0.35401(17) 0.0312(7) Uani 1 1 d .
C16 C 0.5562(2) 0.2574(4) 0.3445(2) 0.0482(10) Uani 1 1 d .
H16 H 0.6132 0.2392 0.3615 0.058 Uiso 1 1 calc R
C17 C 0.5305(2) 0.3815(4) 0.3095(2) 0.0554(11) Uani 1 1 d .
H17 H 0.5700 0.4469 0.3020 0.067 Uiso 1 1 calc R
C18 C 0.4462(2) 0.4067(4) 0.28597(19) 0.0418(9) Uani 1 1 d .
H18 H 0.4291 0.4908 0.2630 0.050 Uiso 1 1 calc R
C19 C 0.25719(18) 0.1173(3) 0.03713(16) 0.0254(7) Uani 1 1 d .
H19 H 0.2703 0.2118 0.0383 0.031 Uiso 1 1 calc R
C20 C 0.25015(18) 0.0443(3) -0.02731(16) 0.0254(7) Uani 1 1 d .
C21 C 0.2316(2) -0.0976(3) -0.02829(18) 0.0323(7) Uani 1 1 d .
H21 H 0.2282 -0.1488 -0.0706 0.039 Uiso 1 1 calc R
C22 C 0.2181(2) -0.1624(3) 0.03344(18) 0.0361(8) Uani 1 1 d .
H22 H 0.2048 -0.2568 0.0323 0.043 Uiso 1 1 calc R
C23 C 0.2242(2) -0.0880(3) 0.09651(18) 0.0353(8) Uani 1 1 d .
H23 H 0.2142 -0.1324 0.1376 0.042 Uiso 1 1 calc R
C24 C 0.24527(18) 0.0532(3) 0.09961(16) 0.0265(7) Uani 1 1 d .
C25 C 0.25104(19) 0.1332(3) 0.16844(16) 0.0297(7) Uani 1 1 d .
C26 C 0.25910(19) 0.3810(3) 0.40551(17) 0.0308(7) Uani 1 1 d .
N1 N 0.13468(16) 0.3484(3) 0.23663(13) 0.0304(6) Uani 1 1 d .
N2 N 0.38750(16) 0.3149(3) 0.29489(13) 0.0298(6) Uani 1 1 d .
N3 N -0.03635(16) 0.5171(3) 0.10482(14) 0.0328(6) Uani 1 1 d .
H3A H -0.0899 0.5046 0.0924 0.039 Uiso 1 1 calc R
N4 N 0.52397(16) 0.0343(3) 0.38904(15) 0.0383(7) Uani 1 1 d .
H4 H 0.5775 0.0251 0.4036 0.046 Uiso 1 1 calc R
O1 O 0.26323(13) 0.2660(2) 0.16617(11) 0.0330(5) Uani 1 1 d .
O1W O 0.27844(15) 0.5751(2) 0.21746(13) 0.0455(6) Uani 1 1 d .
H1WA H 0.2761 0.6349 0.2501 0.055 Uiso 1 1 d R
H1WB H 0.2392 0.5906 0.1807 0.055 Uiso 1 1 d R
O2 O 0.24419(16) 0.0739(2) 0.22500(12) 0.0436(6) Uani 1 1 d .
O3 O 0.26095(14) 0.4557(2) 0.35063(11) 0.0352(5) Uani 1 1 d .
O4 O 0.26256(16) 0.2509(2) 0.40491(12) 0.0459(6) Uani 1 1 d .
O5 O 0.07130(14) 0.6426(2) 0.07901(14) 0.0496(7) Uani 1 1 d .
O6 O 0.40002(16) -0.0731(3) 0.38878(18) 0.0713(9) Uani 1 1 d .
Cu1 Cu 0.26215(2) 0.35270(4) 0.261831(19) 0.02712(12) Uani 1 1 d .
O2W O 0.29465(14) 0.4956(2) 0.08107(12) 0.0436(6) Uani 1 1 d .
H2WA H 0.2706 0.5006 0.0366 0.052 Uiso 1 1 d R
H2WB H 0.2810 0.4196 0.0987 0.052 Uiso 1 1 d R
O3W O 0.22241(14) -0.0088(2) 0.43218(13) 0.0476(6) Uani 1 1 d .
H3WA H 0.2444 -0.0623 0.4055 0.057 Uiso 1 1 d R
H3WB H 0.2356 0.0753 0.4255 0.057 Uiso 1 1 d R
O4W O 0.25613(17) -0.1805(3) 0.29639(16) 0.0634(8) Uani 1 1 d .
H4WA H 0.3071 -0.1802 0.3194 0.076 Uiso 1 1 d R
H4WB H 0.2467 -0.1082 0.2699 0.076 Uiso 1 1 d R

loop_
_atom_site_aniso_label
_atom_site_aniso_U_11
_atom_site_aniso_U_22
_atom_site_aniso_U_33
_atom_site_aniso_U_23
_atom_site_aniso_U_13
_atom_site_aniso_U_12
C1 0.043(2) 0.067(3) 0.052(2) 0.033(2) 0.0043(19) 0.001(2)
C2 0.043(2) 0.092(3) 0.081(3) 0.060(3) 0.010(2) -0.008(2)
C3 0.034(2) 0.063(3) 0.056(2) 0.025(2) 0.0048(18) -0.0070(19)
C4 0.0334(18) 0.0243(17) 0.0314(18) 0.0020(14) 0.0059(14) -0.0002(14)
C5 0.0312(18) 0.0283(17) 0.0310(18) 0.0028(14) 0.0077(14) -0.0015(14)
C6 0.0334(19) 0.0200(17) 0.0383(19) 0.0036(13) 0.0066(15) 0.0048(14)
C7 0.0340(19) 0.0255(17) 0.041(2) 0.0069(14) 0.0029(15) 0.0037(14)
C8 0.040(2) 0.0275(18) 0.0359(19) 0.0059(14) 0.0068(15) 0.0054(15)
C9 0.039(2) 0.0264(18) 0.041(2) 0.0070(15) 0.0111(16) 0.0046(15)
C10 0.036(2) 0.0293(19) 0.053(2) 0.0093(16) 0.0015(17) 0.0016(15)
C11 0.037(2) 0.033(2) 0.056(2) 0.0091(17) 0.0023(17) 0.0031(15)
C12 0.039(2) 0.032(2) 0.068(3) 0.0135(18) 0.0026(19) 0.0046(16)
C13 0.034(2) 0.034(2) 0.053(2) 0.0080(17) -0.0003(17) 0.0047(16)
C14 0.0322(18) 0.0282(17) 0.0347(19) 0.0023(14) 0.0059(14) 0.0005(14)
C15 0.0318(18) 0.0273(17) 0.0340(18) 0.0016(14) 0.0063(14) 0.0048(14)
C16 0.030(2) 0.045(2) 0.068(3) 0.012(2) 0.0064(18) 0.0023(17)
C17 0.040(2) 0.042(2) 0.084(3) 0.020(2) 0.012(2) -0.0050(18)
C18 0.043(2) 0.0337(19) 0.048(2) 0.0132(17) 0.0080(18) 0.0031(16)
C19 0.0252(16) 0.0242(16) 0.0267(16) -0.0029(13) 0.0051(13) -0.0022(12)
C20 0.0242(16) 0.0273(17) 0.0251(16) 0.0012(13) 0.0065(13) 0.0025(13)
C21 0.0381(19) 0.0277(17) 0.0320(18) -0.0046(14) 0.0097(15) 0.0014(14)
C22 0.048(2) 0.0199(17) 0.041(2) 0.0012(14) 0.0120(16) 0.0013(15)
C23 0.049(2) 0.0287(18) 0.0300(19) 0.0058(14) 0.0123(16) 0.0029(15)
C24 0.0272(17) 0.0262(17) 0.0263(17) 0.0006(13) 0.0061(13) 0.0056(13)
C25 0.0314(17) 0.0328(19) 0.0243(17) 0.0008(14) 0.0047(13) 0.0022(14)
C26 0.0320(18) 0.036(2) 0.0243(17) -0.0010(14) 0.0053(14) -0.0006(14)
N1 0.0306(14) 0.0320(15) 0.0270(14) 0.0049(12) 0.0026(11) 0.0013(12)
N2 0.0359(15) 0.0255(14) 0.0280(15) 0.0022(11) 0.0065(12) 0.0039(12)
N3 0.0259(14) 0.0324(15) 0.0378(16) 0.0094(12) 0.0015(12) -0.0002(12)
N4 0.0250(15) 0.0336(16) 0.0526(19) 0.0063(14) -0.0002(13) 0.0038(12)
O1 0.0442(14) 0.0298(13) 0.0251(12) -0.0012(10) 0.0072(10) 0.0001(10)
O1W 0.0622(17) 0.0343(13) 0.0383(14) 0.0025(11) 0.0071(12) -0.0002(12)
O2 0.0714(18) 0.0358(14) 0.0252(13) 0.0020(10) 0.0138(12) -0.0004(12)
O3 0.0467(14) 0.0357(13) 0.0245(12) 0.0003(10) 0.0103(10) 0.0035(11)
O4 0.0755(18) 0.0272(13) 0.0398(15) -0.0024(11) 0.0226(13) 0.0020(12)
O5 0.0309(14) 0.0472(15) 0.0686(18) 0.0280(13) 0.0058(12) 0.0008(12)
O6 0.0343(16) 0.0463(17) 0.125(3) 0.0354(17) -0.0019(16) 0.0011(13)
Cu1 0.0333(2) 0.0264(2) 0.0210(2) 0.00232(16) 0.00434(15) 0.00477(17)
O2W 0.0521(15) 0.0384(14) 0.0392(14) 0.0006(11) 0.0074(12) -0.0064(11)
O3W 0.0508(15) 0.0374(14) 0.0588(17) -0.0022(12) 0.0213(13) -0.0015(12)
O4W 0.0667(19) 0.0423(16) 0.075(2) 0.0123(14) 0.0022(15) 0.0011(13)

loop_
_atom_type_symbol
_atom_type_description
_atom_type_scat_dispersion_real
_atom_type_scat_dispersion_imag
_atom_type_scat_source
C C 0.0033 0.0016 'International Tables Vol C Tables 4.2.6.8 and 6.1.1.4'
H H 0.0000 0.0000 'International Tables Vol C Tables 4.2.6.8 and 6.1.1.4'
N N 0.0061 0.0033 'International Tables Vol C Tables 4.2.6.8 and 6.1.1.4'
O O 0.0106 0.0060 'International Tables Vol C Tables 4.2.6.8 and 6.1.1.4'
Cu Cu 0.3201 1.2651 'International Tables Vol C Tables 4.2.6.8 and 6.1.1.4'

loop_
_geom_angle_atom_site_label_1
_geom_angle_atom_site_label_2
_geom_angle_atom_site_label_3
_geom_angle
_geom_angle_site_symmetry_1
_geom_angle_site_symmetry_3
N1 C1 C2 121.8(3) . .
C3 C2 C1 120.0(3) . .
C2 C3 C4 119.1(3) . .
C3 C4 C5 117.8(3) . .
C3 C4 N3 118.5(3) . .
C5 C4 N3 123.7(3) . .
N1 C5 C4 123.3(3) . .
O5 C6 N3 122.5(3) . .
O5 C6 C7 123.9(3) . .
N3 C6 C7 113.6(3) . .
C6 C7 C8 113.5(3) . .
C9 C8 C7 113.5(3) . .
C9 C9 C8 112.7(3) 3_575 .
C10 C10 C11 113.0(3) 3_646 .
C12 C11 C10 111.8(3) . .
C11 C12 C13 113.3(3) . .
O6 C13 N4 122.8(3) . .
O6 C13 C12 122.8(3) . .
N4 C13 C12 114.4(3) . .
N2 C14 C15 122.4(3) . .
C16 C15 C14 118.1(3) . .
C16 C15 N4 118.6(3) . .
C14 C15 N4 123.4(3) . .
C15 C16 C17 119.4(3) . .
C18 C17 C16 119.1(3) . .
N2 C18 C17 122.4(3) . .
C24 C19 C20 121.7(3) . .
C19 C20 C21 118.8(3) . .
C19 C20 C26 120.0(3) . 4_565
C21 C20 C26 121.2(3) . 4_565
C22 C21 C20 120.1(3) . .
C23 C22 C21 120.3(3) . .
C22 C23 C24 120.8(3) . .
C19 C24 C23 118.3(3) . .
C19 C24 C25 121.4(3) . .
C23 C24 C25 120.2(3) . .
O2 C25 O1 121.6(3) . .
O2 C25 C24 121.1(3) . .
O1 C25 C24 117.3(3) . .
O4 C26 O3 123.3(3) . .
O4 C26 C20 120.0(3) . 4_566
O3 C26 C20 116.7(3) . 4_566
C1 N1 C5 118.1(3) . .
C1 N1 Cu1 122.9(2) . .
C5 N1 Cu1 118.9(2) . .
C18 N2 C14 118.6(3) . .
C18 N2 Cu1 122.7(2) . .
C14 N2 Cu1 118.7(2) . .
C6 N3 C4 127.4(3) . .
C13 N4 C15 128.3(3) . .
C25 O1 Cu1 110.48(18) . .
C26 O3 Cu1 115.2(2) . .
O3 Cu1 O1 174.24(9) . .
O3 Cu1 N1 90.85(10) . .
O1 Cu1 N1 89.14(9) . .
O3 Cu1 N2 91.10(10) . .
O1 Cu1 N2 90.12(9) . .
N1 Cu1 N2 167.72(10) . .
O3 Cu1 O1W 82.50(9) . .
O1 Cu1 O1W 91.78(8) . .
N1 Cu1 O1W 97.08(9) . .
N2 Cu1 O1W 95.19(9) . .

loop_
_geom_bond_atom_site_label_1
_geom_bond_atom_site_label_2
_geom_bond_distance
_geom_bond_site_symmetry_2
C1 N1 1.335(4) .
C1 C2 1.378(5) .
C2 C3 1.368(5) .
C3 C4 1.381(4) .
C4 C5 1.385(4) .
C4 N3 1.400(4) .
C5 N1 1.338(4) .
C6 O5 1.209(4) .
C6 N3 1.370(4) .
C6 C7 1.509(4) .
C7 C8 1.524(4) .
C8 C9 1.522(4) .
C9 C9 1.517(6) 3_575
C10 C10 1.518(6) 3_646
C10 C11 1.525(4) .
C11 C12 1.514(5) .
C12 C13 1.520(5) .
C13 O6 1.218(4) .
C13 N4 1.357(4) .
C14 N2 1.342(4) .
C14 C15 1.388(4) .
C15 C16 1.380(4) .
C15 N4 1.410(4) .
C16 C17 1.382(5) .
C17 C18 1.370(5) .
C18 N2 1.335(4) .
C19 C24 1.382(4) .
C19 C20 1.389(4) .
C20 C21 1.393(4) .
C20 C26 1.493(4) 4_565
C21 C22 1.381(4) .
C22 C23 1.376(4) .
C23 C24 1.395(4) .
C24 C25 1.497(4) .
C25 O2 1.238(3) .
C25 O1 1.291(4) .
C26 O4 1.249(4) .
C26 O3 1.267(3) .
C26 C20 1.493(4) 4_566
N1 Cu1 2.025(3) .
N2 Cu1 2.032(3) .
O1 Cu1 1.995(2) .
O1W Cu1 2.328(2) .
O3 Cu1 1.953(2) .
